data_7044013
loop_
_publ_author_name
'Krisyuk, Vladislav'
'Baidina, Iraida'
'Kryuchkova, Natalia'
'Logvinenko, Vladimir A.'
'Plyusnin, Pavel'
'Korolkov, Ilya V.'
'Zharkova, G. I.'
'Turgambaeva, Asiya'
'Igumenov, Igor K.'

_publ_section_title
;
 Volatile heterometallics: structural diversity of palladium-lead
 \b-diketonates and correlation with thermal properties
;
_journal_name_full 'Dalton Trans.'
_journal_paper_doi 10.1039/C7DT02843A
_journal_year 2017
_chemical_formula_moiety '[Pd(hfa)2*Pb(hfa)2]n'
_chemical_formula_sum 'C20 H4 F24 O8 Pb Pd'
_chemical_formula_weight 1141.82
_chemical_melting_point ?
_chemical_name_common palladium(II)hexafluoroacetylacetonate-lead(II)hexafluoroacetylacetonate
_chemical_name_systematic 'heterometallic Pd/Pb complex'
_chemical_properties_physical 'Heat-sensitive, Light-sensitive'
_space_group_IT_number 2
_symmetry_cell_setting triclinic
_symmetry_space_group_name_Hall '-P 1'
_symmetry_space_group_name_H-M 'P -1'
_atom_sites_solution_hydrogens geom
_atom_sites_solution_primary direct
_atom_sites_solution_secondary difmap
_audit_creation_method SHELXL-97
_audit_update_record
;
2015-11-24 deposited with the CCDC.
2017-08-18 downloaded from the CCDC.
;
_cell_angle_alpha 91.519(5)
_cell_angle_beta 91.672(5)
_cell_angle_gamma 97.940(5)
_cell_formula_units_Z 2
_cell_length_a 9.4437(16)
_cell_length_b 11.538(2)
_cell_length_c 14.995(3)
_cell_measurement_reflns_used 9628
_cell_measurement_temperature 296(2)
_cell_measurement_theta_max 30.62
_cell_measurement_theta_min 2.18
_cell_volume 1616.8(5)
_computing_structure_refinement 'SHELXL-97 (Sheldrick, 1997)'
_computing_structure_solution 'SHELXS-97 (Sheldrick, 1990)'
_diffrn_ambient_temperature 296(2)
_diffrn_measured_fraction_theta_full 0.977
_diffrn_measured_fraction_theta_max 0.964
_diffrn_measurement_device_type 'Bruker X8 Apex'
_diffrn_measurement_method '\f and \w scans'
_diffrn_radiation_monochromator graphite
_diffrn_radiation_source 'fine-focus sealed tube'
_diffrn_radiation_type MoK\a
_diffrn_radiation_wavelength 0.71073
_diffrn_reflns_av_R_equivalents 0.0814
_diffrn_reflns_av_sigmaI/netI 0.1246
_diffrn_reflns_limit_h_max 12
_diffrn_reflns_limit_h_min -13
_diffrn_reflns_limit_k_max 16
_diffrn_reflns_limit_k_min -16
_diffrn_reflns_limit_l_max 21
_diffrn_reflns_limit_l_min -21
_diffrn_reflns_number 29916
_diffrn_reflns_theta_full 25.00
_diffrn_reflns_theta_max 30.62
_diffrn_reflns_theta_min 2.18
_diffrn_standards_decay_% 0
_diffrn_standards_interval_count 1
_diffrn_standards_interval_time 1
_diffrn_standards_number 29916
_exptl_absorpt_coefficient_mu 5.937
_exptl_absorpt_correction_T_max 0.8420
_exptl_absorpt_correction_T_min 0.4318
_exptl_absorpt_correction_type multi-scan
_exptl_crystal_colour yellow
_exptl_crystal_density_diffrn 2.346
_exptl_crystal_density_method 'not measured'
_exptl_crystal_description needle
_exptl_crystal_F_000 1064
_exptl_crystal_recrystallization_method Sublimation
_exptl_crystal_size_max 0.17
_exptl_crystal_size_mid 0.07
_exptl_crystal_size_min 0.03
_refine_diff_density_max 1.454
_refine_diff_density_min -1.074
_refine_diff_density_rms 0.166
_refine_ls_extinction_method none
_refine_ls_goodness_of_fit_ref 0.871
_refine_ls_hydrogen_treatment mixed
_refine_ls_matrix_type full
_refine_ls_number_parameters 484
_refine_ls_number_reflns 9628
_refine_ls_number_restraints 0
_refine_ls_restrained_S_all 0.871
_refine_ls_R_factor_all 0.1667
_refine_ls_R_factor_gt 0.0575
_refine_ls_shift/su_max 0.024
_refine_ls_shift/su_mean 0.001
_refine_ls_structure_factor_coef Fsqd
_refine_ls_weighting_details 'calc w=1/[\s^2^(Fo^2^)+(0.0765P)^2^+0.0000P] where P=(Fo^2^+2Fc^2^)/3'
_refine_ls_weighting_scheme calc
_refine_ls_wR_factor_gt 0.1241
_refine_ls_wR_factor_ref 0.1508
_reflns_number_gt 4305
_reflns_number_total 9628
_reflns_threshold_expression >2sigma(I)
_cod_data_source_file c7dt02843a2.cif
_cod_data_source_block v
_cod_depositor_comments
;
The following automatic conversions were performed:

'_chemical_melting_point' value '-' was changed to '?' - the value is
undefined or not given.

Automatic conversion script
Id: cif_fix_values 4973 2017-02-22 13:04:09Z antanas 
;
_cod_original_cell_volume 1616.7(5)
_cod_original_sg_symbol_Hall -P_1
_cod_database_code 7044013

loop_
_symmetry_equiv_pos_as_xyz
'x, y, z'
'-x, -y, -z'

loop_
_atom_site_label
_atom_site_type_symbol
_atom_site_fract_x
_atom_site_fract_y
_atom_site_fract_z
_atom_site_U_iso_or_equiv
_atom_site_adp_type
_atom_site_occupancy
_atom_site_symmetry_multiplicity
_atom_site_calc_flag
_atom_site_refinement_flags
Pb1 Pb 0.02392(4) 0.09872(3) 0.25168(2) 0.05255(13) Uani 1 1 d .
Pd1 Pd 0.0000 0.0000 0.5000 0.0454(2) Uani 1 2 d S
Pd2 Pd 0.0000 0.0000 0.0000 0.0458(2) Uani 1 2 d S
O1 O -0.1099(7) 0.1729(6) 0.1289(4) 0.0690(18) Uani 1 1 d .
O2 O -0.0848(7) 0.2488(5) 0.3158(4) 0.0601(16) Uani 1 1 d .
O3 O 0.1819(7) 0.1692(5) 0.3773(4) 0.0605(16) Uani 1 1 d .
O4 O 0.1795(7) 0.2564(6) 0.1987(4) 0.0657(17) Uani 1 1 d .
O5 O -0.1553(6) 0.0237(5) 0.4123(3) 0.0525(14) Uani 1 1 d .
O6 O 0.0689(6) -0.0969(5) 0.4035(3) 0.0542(14) Uani 1 1 d .
O7 O -0.0892(7) -0.1002(5) 0.0944(3) 0.0542(14) Uani 1 1 d .
O8 O 0.1698(6) 0.0272(5) 0.0831(4) 0.0538(14) Uani 1 1 d .
C1 C -0.1469(12) 0.2709(9) 0.1229(6) 0.068(3) Uani 1 1 d .
C2 C -0.1599(13) 0.3526(9) 0.1907(7) 0.079(3) Uani 1 1 d .
H2 H -0.1910 0.4229 0.1758 0.119 Uiso 1 1 calc R
C3 C -0.1277(11) 0.3337(8) 0.2814(7) 0.065(3) Uani 1 1 d .
C6 C 0.2543(10) 0.2678(8) 0.3895(6) 0.058(2) Uani 1 1 d .
C7 C 0.2909(12) 0.3523(10) 0.3285(7) 0.078(3) Uani 1 1 d .
H7 H 0.3449 0.4221 0.3486 0.117 Uiso 1 1 calc R
C8 C 0.2525(12) 0.3400(10) 0.2396(8) 0.074(3) Uani 1 1 d .
C11 C -0.2534(9) 0.0825(8) 0.4345(6) 0.051(2) Uani 1 1 d .
C12 C -0.2699(9) 0.1428(8) 0.5132(6) 0.054(2) Uani 1 1 d .
H12 H -0.3480 0.1836 0.5166 0.081 Uiso 1 1 calc R
C13 C 0.1803(10) -0.1469(8) 0.4134(6) 0.055(2) Uani 1 1 d .
C16 C -0.2148(10) -0.1549(8) 0.0844(6) 0.056(2) Uani 1 1 d .
C17 C 0.3129(10) 0.1522(8) -0.0139(6) 0.062(2) Uani 1 1 d .
H17 H 0.4032 0.1950 -0.0185 0.093 Uiso 1 1 calc R
C18 C 0.2850(10) 0.0907(9) 0.0621(5) 0.058(2) Uani 1 1 d .
C4 C -0.194(2) 0.3028(13) 0.0282(8) 0.106(5) Uani 1 1 d .
C5 C -0.152(2) 0.4301(12) 0.3479(9) 0.111(5) Uani 1 1 d .
C9 C 0.3072(15) 0.2948(12) 0.4870(8) 0.087(3) Uani 1 1 d .
C10 C 0.307(3) 0.4356(13) 0.1762(12) 0.126(6) Uani 1 1 d .
C14 C -0.3709(10) 0.0746(10) 0.3595(7) 0.065(3) Uani 1 1 d .
C15 C 0.2079(12) -0.2164(11) 0.3317(8) 0.078(3) Uani 1 1 d .
C19 C -0.2534(14) -0.2339(12) 0.1616(8) 0.083(3) Uani 1 1 d .
C20 C 0.4057(11) 0.0841(10) 0.1317(7) 0.070(3) Uani 1 1 d .
F4A F -0.2618(14) 0.2148(11) -0.0157(7) 0.182(5) Uani 1 1 d .
F4B F -0.2591(17) 0.3842(11) 0.0229(6) 0.226(7) Uani 1 1 d .
F4C F 0.0779(12) -0.3214(13) 0.0182(6) 0.193(6) Uani 1 1 d .
F9A F 0.3678(10) 0.2060(8) 0.5193(5) 0.130(3) Uani 1 1 d .
F9B F 0.1981(10) 0.2899(9) 0.5401(5) 0.142(3) Uani 1 1 d .
F9C F 0.3882(13) 0.3869(9) 0.5021(6) 0.184(5) Uani 1 1 d .
F10A F 0.4097(17) 0.5114(15) 0.2093(9) 0.256(10) Uani 1 1 d .
F10B F 0.220(2) 0.5099(14) 0.1697(11) 0.244(9) Uani 1 1 d .
F10C F 0.3383(19) 0.4077(8) 0.1026(8) 0.239(8) Uani 1 1 d .
F14A F -0.3273(7) 0.0550(6) 0.2819(4) 0.093(2) Uani 1 1 d .
F14B F -0.4244(8) 0.1741(7) 0.3554(5) 0.111(2) Uani 1 1 d .
F14C F -0.4753(8) -0.0040(9) 0.3770(5) 0.143(4) Uani 1 1 d .
F19A F -0.2045(11) -0.1877(9) 0.2386(5) 0.154(4) Uani 1 1 d .
F19B F -0.2051(16) -0.3280(9) 0.1557(8) 0.201(6) Uani 1 1 d .
F19C F -0.3905(11) -0.2541(12) 0.1723(7) 0.203(6) Uani 1 1 d .
F20A F 0.4921(8) 0.1868(8) 0.1383(5) 0.126(3) Uani 1 1 d .
F20B F 0.3605(7) 0.0670(7) 0.2114(4) 0.094(2) Uani 1 1 d .
F20C F 0.4792(9) 0.0057(9) 0.1090(5) 0.145(4) Uani 1 1 d .
F5A F -0.2319(15) 0.3894(10) 0.4150(8) 0.078(3) Uiso 0.50 1 d P
F5B F -0.2089(17) 0.5215(12) 0.3139(9) 0.090(4) Uiso 0.50 1 d P
F5C F -0.0185(18) 0.4740(14) 0.3922(11) 0.111(5) Uiso 0.50 1 d P
F5D F -0.114(3) 0.4153(19) 0.4257(15) 0.155(7) Uiso 0.50 1 d P
F5E F -0.110(2) 0.5311(15) 0.3284(11) 0.112(5) Uiso 0.50 1 d P
F5F F -0.304(3) 0.422(2) 0.3560(19) 0.200(10) Uiso 0.50 1 d P
F15A F 0.3437(15) -0.2094(13) 0.3134(9) 0.089(4) Uiso 0.50 1 d P
F15B F 0.138(2) -0.2000(17) 0.2576(13) 0.133(6) Uiso 0.50 1 d P
F15C F 0.0988(15) -0.2947(12) 0.3095(9) 0.086(3) Uiso 0.50 1 d P
F15D F 0.174(2) -0.3310(17) 0.3470(12) 0.131(6) Uiso 0.50 1 d P
F15E F 0.3251(16) -0.2743(14) 0.3435(10) 0.100(4) Uiso 0.50 1 d P
F15F F 0.2239(16) -0.1484(13) 0.2595(10) 0.092(4) Uiso 0.50 1 d P

loop_
_atom_site_aniso_label
_atom_site_aniso_U_11
_atom_site_aniso_U_22
_atom_site_aniso_U_33
_atom_site_aniso_U_23
_atom_site_aniso_U_13
_atom_site_aniso_U_12
Pb1 0.0602(2) 0.0574(2) 0.04058(18) 0.00466(13) 0.00227(13) 0.00943(15)
Pd1 0.0406(5) 0.0573(6) 0.0378(4) 0.0083(4) -0.0054(3) 0.0058(4)
Pd2 0.0435(5) 0.0573(6) 0.0356(4) 0.0016(4) -0.0040(3) 0.0052(4)
O1 0.088(5) 0.075(5) 0.048(4) 0.007(3) 0.004(3) 0.027(4)
O2 0.072(4) 0.058(4) 0.052(3) 0.004(3) 0.012(3) 0.016(3)
O3 0.071(4) 0.054(4) 0.053(4) 0.003(3) -0.001(3) -0.005(3)
O4 0.080(5) 0.058(4) 0.057(4) 0.010(3) 0.012(3) 0.001(3)
O5 0.046(4) 0.069(4) 0.041(3) 0.009(3) -0.011(2) 0.007(3)
O6 0.048(4) 0.069(4) 0.042(3) 0.000(3) -0.007(2) -0.004(3)
O7 0.063(4) 0.058(4) 0.042(3) 0.007(3) -0.003(3) 0.008(3)
O8 0.038(3) 0.077(4) 0.045(3) 0.002(3) -0.012(2) 0.006(3)
C1 0.091(8) 0.067(7) 0.051(5) 0.004(5) 0.001(5) 0.029(6)
C2 0.118(10) 0.054(6) 0.070(7) 0.009(5) 0.013(6) 0.022(6)
C3 0.072(7) 0.047(6) 0.077(7) -0.004(5) 0.027(5) 0.009(5)
C6 0.054(6) 0.063(6) 0.056(5) -0.001(4) 0.000(4) 0.007(5)
C7 0.084(8) 0.073(7) 0.072(7) -0.002(6) 0.010(6) -0.009(6)
C8 0.072(7) 0.071(7) 0.082(8) 0.014(6) 0.028(6) 0.010(6)
C11 0.035(5) 0.064(6) 0.054(5) 0.014(4) -0.002(4) 0.007(4)
C12 0.043(5) 0.064(6) 0.056(5) 0.006(4) -0.005(4) 0.014(4)
C13 0.041(5) 0.063(6) 0.062(6) 0.008(4) 0.009(4) 0.007(4)
C16 0.055(6) 0.062(6) 0.050(5) 0.003(4) 0.000(4) 0.010(5)
C17 0.049(6) 0.075(7) 0.058(6) 0.000(5) 0.006(4) -0.008(5)
C18 0.050(6) 0.082(7) 0.041(5) -0.001(4) -0.003(4) 0.013(5)
C4 0.187(16) 0.087(9) 0.057(7) 0.016(7) 0.006(9) 0.059(10)
C5 0.182(17) 0.081(9) 0.079(9) 0.028(7) 0.029(9) 0.043(10)
C9 0.094(10) 0.092(9) 0.069(7) -0.001(6) 0.002(7) -0.009(7)
C10 0.195(18) 0.061(8) 0.116(13) 0.038(8) 0.030(12) -0.014(11)
C14 0.033(5) 0.098(8) 0.063(6) 0.017(5) -0.005(4) 0.011(5)
C15 0.054(7) 0.090(8) 0.094(8) -0.010(7) -0.022(6) 0.027(6)
C19 0.079(9) 0.085(9) 0.080(8) 0.019(6) 0.006(6) -0.008(6)
C20 0.051(6) 0.093(8) 0.063(6) 0.001(6) -0.012(5) 0.003(6)
F4A 0.260(15) 0.186(11) 0.104(7) 0.015(7) -0.075(8) 0.054(10)
F4B 0.41(2) 0.220(12) 0.093(6) 0.037(7) -0.017(9) 0.224(14)
F4C 0.155(9) 0.346(17) 0.094(6) 0.105(8) 0.037(6) 0.060(10)
F9A 0.153(8) 0.159(8) 0.082(5) -0.003(5) -0.040(5) 0.040(6)
F9B 0.143(8) 0.206(10) 0.079(5) -0.035(5) 0.010(5) 0.036(6)
F9C 0.246(12) 0.151(8) 0.111(7) -0.014(6) -0.047(7) -0.111(8)
F10A 0.295(19) 0.231(14) 0.190(13) 0.123(11) -0.042(12) -0.156(15)
F10B 0.33(2) 0.184(12) 0.248(16) 0.152(12) 0.109(15) 0.106(15)
F10C 0.47(2) 0.111(7) 0.134(9) 0.024(6) 0.185(12) -0.015(10)
F14A 0.070(4) 0.145(6) 0.066(4) -0.007(4) -0.024(3) 0.028(4)
F14B 0.096(6) 0.147(7) 0.100(5) 0.010(4) -0.037(4) 0.061(5)
F14C 0.076(5) 0.203(8) 0.130(7) 0.074(6) -0.053(4) -0.055(5)
F19A 0.191(9) 0.197(9) 0.057(4) 0.041(5) 0.002(5) -0.037(7)
F19B 0.335(18) 0.119(8) 0.174(11) 0.083(7) 0.089(10) 0.082(9)
F19C 0.112(8) 0.316(15) 0.167(9) 0.153(10) 0.003(6) -0.049(9)
F20A 0.080(5) 0.174(8) 0.114(6) 0.025(5) -0.043(4) -0.018(5)
F20B 0.072(4) 0.152(6) 0.058(4) 0.006(4) -0.018(3) 0.023(4)
F20C 0.111(7) 0.224(9) 0.116(6) -0.059(6) -0.051(5) 0.109(7)

loop_
_atom_type_symbol
_atom_type_description
_atom_type_scat_dispersion_real
_atom_type_scat_dispersion_imag
_atom_type_scat_source
C C 0.0033 0.0016 'International Tables Vol C Tables 4.2.6.8 and 6.1.1.4'
H H 0.0000 0.0000 'International Tables Vol C Tables 4.2.6.8 and 6.1.1.4'
F F 0.0171 0.0103 'International Tables Vol C Tables 4.2.6.8 and 6.1.1.4'
O O 0.0106 0.0060 'International Tables Vol C Tables 4.2.6.8 and 6.1.1.4'
Pd Pd -0.9988 1.0072 'International Tables Vol C Tables 4.2.6.8 and 6.1.1.4'
Pb Pb -3.3944 10.1111 'International Tables Vol C Tables 4.2.6.8 and 6.1.1.4'

loop_
_geom_angle_atom_site_label_1
_geom_angle_atom_site_label_2
_geom_angle_atom_site_label_3
_geom_angle
_geom_angle_site_symmetry_1
_geom_angle_site_symmetry_3
O2 Pb1 O4 82.5(2) . .
O2 Pb1 O3 76.1(2) . .
O4 Pb1 O3 74.5(2) . .
O2 Pb1 O1 75.0(2) . .
O4 Pb1 O1 75.2(2) . .
O3 Pb1 O1 140.3(2) . .
O6 Pd1 O6 180.000(1) 2_556 .
O6 Pd1 O5 85.3(2) 2_556 2_556
O6 Pd1 O5 94.7(2) . 2_556
O6 Pd1 O5 94.7(2) 2_556 .
O6 Pd1 O5 85.3(2) . .
O5 Pd1 O5 180.000(1) 2_556 .
O7 Pd2 O7 180.0(3) . 2
O7 Pd2 O8 85.2(2) . .
O7 Pd2 O8 94.8(2) 2 .
O7 Pd2 O8 94.8(2) . 2
O7 Pd2 O8 85.2(2) 2 2
O8 Pd2 O8 180.0(2) . 2
C1 O1 Pb1 127.9(6) . .
C3 O2 Pb1 130.1(6) . .
C6 O3 Pb1 128.2(6) . .
C8 O4 Pb1 130.5(6) . .
C11 O5 Pd1 120.4(5) . .
C13 O6 Pd1 122.4(5) . .
C16 O7 Pd2 121.6(5) . .
C18 O8 Pd2 121.5(5) . .
O1 C1 C2 128.4(9) . .
O1 C1 C4 115.3(9) . .
C2 C1 C4 116.2(10) . .
C1 C2 C3 122.8(9) . .
O2 C3 C2 129.6(9) . .
O2 C3 C5 114.0(10) . .
C2 C3 C5 116.4(10) . .
O3 C6 C7 128.7(9) . .
O3 C6 C9 113.8(9) . .
C7 C6 C9 117.5(9) . .
C8 C7 C6 123.9(10) . .
O4 C8 C7 129.1(10) . .
O4 C8 C10 111.0(11) . .
C7 C8 C10 119.8(12) . .
O5 C11 C12 129.8(8) . .
O5 C11 C14 110.4(8) . .
C12 C11 C14 119.7(8) . .
C13 C12 C11 124.8(8) 2_556 .
O6 C13 C12 127.8(9) . 2_556
O6 C13 C15 112.0(8) . .
C12 C13 C15 120.2(9) 2_556 .
O7 C16 C17 128.9(8) . 2
O7 C16 C19 111.6(8) . .
C17 C16 C19 119.5(9) 2 .
C18 C17 C16 124.2(8) . 2
O8 C18 C17 128.9(8) . .
O8 C18 C20 111.2(8) . .
C17 C18 C20 119.7(9) . .
F4B C4 F4A 109.3(17) . .
F4B C4 F4C 109.9(14) . 2
F4A C4 F4C 100.2(13) . 2
F4B C4 C1 116.7(11) . .
F4A C4 C1 112.3(12) . .
F4C C4 C1 107.0(14) 2 .
F5E C5 F5D 109(2) . .
F5E C5 F5A 129.9(14) . .
F5D C5 F5A 51.3(12) . .
F5E C5 F5B 42.4(9) . .
F5D C5 F5B 128.7(16) . .
F5A C5 F5B 108.2(14) . .
F5E C5 F5C 68.1(14) . .
F5D C5 F5C 52.2(14) . .
F5A C5 F5C 102.5(13) . .
F5B C5 F5C 108.3(15) . .
F5E C5 F5F 106.6(17) . .
F5D C5 F5F 100.9(18) . .
F5A C5 F5F 51.4(13) . .
F5B C5 F5F 66.3(14) . .
F5C C5 F5F 143.1(17) . .
F5E C5 C3 117.3(13) . .
F5D C5 C3 115.2(15) . .
F5A C5 C3 112.3(12) . .
F5B C5 C3 116.1(12) . .
F5C C5 C3 108.4(13) . .
F5F C5 C3 106.1(17) . .
F9C C9 F9B 109.5(12) . .
F9C C9 F9A 109.1(13) . .
F9B C9 F9A 98.6(11) . .
F9C C9 C6 117.0(11) . .
F9B C9 C6 110.4(10) . .
F9A C9 C6 110.7(10) . .
F10C C10 F10B 108.7(19) . .
F10C C10 F10A 108.0(19) . .
F10B C10 F10A 93.8(15) . .
F10C C10 C8 118.6(13) . .
F10B C10 C8 110.7(17) . .
F10A C10 C8 114.3(16) . .
F14A C14 F14C 109.6(10) . .
F14A C14 F14B 105.9(8) . .
F14C C14 F14B 106.3(9) . .
F14A C14 C11 114.3(8) . .
F14C C14 C11 110.1(8) . .
F14B C14 C11 110.4(9) . .
F15C C15 F15B 63.5(11) . .
F15C C15 F15A 131.6(12) . .
F15B C15 F15A 107.4(15) . .
F15C C15 F15D 45.9(9) . .
F15B C15 F15D 105.0(14) . .
F15A C15 F15D 102.0(12) . .
F15C C15 F15F 103.9(11) . .
F15B C15 F15F 41.2(10) . .
F15A C15 F15F 74.8(11) . .
F15D C15 F15F 136.8(14) . .
F15C C15 F15E 107.5(12) . .
F15B C15 F15E 128.7(14) . .
F15A C15 F15E 38.3(7) . .
F15D C15 F15E 66.3(11) . .
F15F C15 F15E 110.1(12) . .
F15C C15 C13 111.4(11) . .
F15B C15 C13 118.2(12) . .
F15A C15 C13 113.7(10) . .
F15D C15 C13 109.0(12) . .
F15F C15 C13 111.5(10) . .
F15E C15 C13 112.0(10) . .
F19B C19 F19C 109.4(13) . .
F19B C19 F19A 105.0(13) . .
F19C C19 F19A 103.0(12) . .
F19B C19 C16 113.2(11) . .
F19C C19 C16 112.4(10) . .
F19A C19 C16 113.1(10) . .
F20C C20 F20B 110.1(10) . .
F20C C20 F20A 108.3(10) . .
F20B C20 F20A 104.6(9) . .
F20C C20 C18 110.2(9) . .
F20B C20 C18 113.3(9) . .
F20A C20 C18 110.0(9) . .
F5D F5A F5F 126(2) . .
F5D F5A C5 59.9(14) . .
F5F F5A C5 68.8(16) . .
F5E F5B C5 61.6(15) . .
F5E F5B F5F 118(2) . .
C5 F5B F5F 59.4(13) . .
F5D F5C C5 55.3(14) . .
F5D F5C F5E 95.8(18) . .
C5 F5C F5E 49.3(9) . .
F5A F5D F5C 139(3) . .
F5A F5D C5 68.8(17) . .
F5C F5D C5 72.6(18) . .
F5B F5E C5 76.0(17) . .
F5B F5E F5C 134(2) . .
C5 F5E F5C 62.5(13) . .
F5A F5F C5 59.9(16) . .
F5A F5F F5B 105(2) . .
C5 F5F F5B 54.2(13) . .
F15E F15A C15 75.0(15) . .
F15E F15A F15F 124.3(18) . .
C15 F15A F15F 53.8(9) . .
F15F F15B C15 72.0(17) . .
F15F F15B F15C 129(2) . .
C15 F15B F15C 58.1(11) . .
F15D F15C C15 69.2(14) . .
F15D F15C F15B 121.1(19) . .
C15 F15C F15B 58.4(11) . .
F15C F15D C15 64.9(14) . .
F15C F15D F15E 117(2) . .
C15 F15D F15E 58.0(10) . .
F15A F15E C15 66.7(15) . .
F15A F15E F15D 118.6(19) . .
C15 F15E F15D 55.7(10) . .
F15B F15F C15 66.7(16) . .
F15B F15F F15A 108.3(19) . .
C15 F15F F15A 51.4(8) . .

loop_
_geom_bond_atom_site_label_1
_geom_bond_atom_site_label_2
_geom_bond_distance
_geom_bond_site_symmetry_2
Pb1 O2 2.332(6) .
Pb1 O4 2.347(6) .
Pb1 O3 2.420(6) .
Pb1 O1 2.443(6) .
Pd1 O6 1.984(6) 2_556
Pd1 O6 1.984(6) .
Pd1 O5 1.994(5) 2_556
Pd1 O5 1.994(5) .
Pd2 O7 1.984(6) .
Pd2 O7 1.984(6) 2
Pd2 O8 1.986(5) .
Pd2 O8 1.986(5) 2
O1 C1 1.233(11) .
O2 C3 1.230(11) .
O3 C6 1.249(10) .
O4 C8 1.241(13) .
O5 C11 1.269(10) .
O6 C13 1.275(10) .
O7 C16 1.267(10) .
O8 C18 1.277(11) .
C1 C2 1.388(13) .
C1 C4 1.543(15) .
C2 C3 1.414(14) .
C3 C5 1.520(16) .
C6 C7 1.371(13) .
C6 C9 1.541(14) .
C7 C8 1.369(15) .
C8 C10 1.521(16) .
C11 C12 1.378(12) .
C11 C14 1.548(12) .
C12 C13 1.364(12) 2_556
C13 C12 1.364(12) 2_556
C13 C15 1.496(14) .
C16 C17 1.388(13) 2
C16 C19 1.516(14) .
C17 C18 1.371(12) .
C17 C16 1.388(13) 2
C18 C20 1.534(13) .
C4 F4B 1.196(14) .
C4 F4A 1.280(17) .
C4 F4C 1.310(18) 2
C5 F5E 1.224(18) .
C5 F5D 1.23(2) .
C5 F5A 1.330(18) .
C5 F5B 1.351(18) .
C5 F5C 1.43(2) .
C5 F5F 1.43(3) .
C9 F9C 1.232(13) .
C9 F9B 1.317(14) .
C9 F9A 1.335(15) .
C10 F10C 1.198(17) .
C10 F10B 1.27(2) .
C10 F10A 1.29(2) .
C14 F14A 1.271(11) .
C14 F14C 1.282(12) .
C14 F14B 1.318(12) .
C15 F15C 1.302(17) .
C15 F15B 1.31(2) .
C15 F15A 1.311(16) .
C15 F15D 1.34(2) .
C15 F15F 1.353(17) .
C15 F15E 1.379(17) .
C19 F19B 1.236(15) .
C19 F19C 1.298(14) .
C19 F19A 1.303(14) .
C20 F20C 1.260(13) .
C20 F20B 1.292(11) .
C20 F20A 1.342(12) .
F4C C4 1.310(18) 2
F5A F5D 1.11(2) .
F5A F5F 1.20(3) .
F5B F5E 0.939(18) .
F5B F5F 1.52(3) .
F5C F5D 1.19(2) .
F5C F5E 1.50(2) .
F15A F15E 0.885(16) .
F15A F15F 1.62(2) .
F15B F15F 0.94(2) .
F15B F15C 1.37(2) .
F15C F15D 1.033(19) .
F15D F15E 1.49(2) .
